data_4117689
loop_
_publ_author_name
'Amit Pratap Singh'
'Herbert W. Roesky'
'Elena Carl'
'Dietmar Stalke'
'Jean-Philippe Demers'
'Adam Lange'

_publ_section_title
;
 Lewis Base Mediated Autoionization of GeCl2 and SnCl2
;
_journal_name_full 'Journal of the American Chemical Society'
_journal_page_first 4998
_journal_page_last 5003
_journal_paper_doi 10.1021/ja300563g
_journal_volume 134
_journal_year 2012
_chemical_formula_moiety '2(C33 H43 Cl Ge N3), 3(C7 H8), 2(Cl3 Ge)'
_chemical_formula_sum 'C43.5 H55 Cl4 Ge2 N3'
_chemical_formula_weight 906.89
_chemical_name_systematic
; 
 ? 
;
_space_group_IT_number 2
_symmetry_cell_setting triclinic
_symmetry_space_group_name_Hall '-P 1'
_symmetry_space_group_name_H-M 'P -1'
_atom_sites_solution_hydrogens geom
_atom_sites_solution_primary direct
_atom_sites_solution_secondary difmap
_audit_creation_method SHELXL-97
_cell_angle_alpha 93.66(2)
_cell_angle_beta 97.33(2)
_cell_angle_gamma 103.26(2)
_cell_formula_units_Z 2
_cell_length_a 10.330(3)
_cell_length_b 13.013(3)
_cell_length_c 16.873(7)
_cell_measurement_reflns_used 9725
_cell_measurement_temperature 100(2)
_cell_measurement_theta_max 26.743
_cell_measurement_theta_min 2.240
_cell_volume 2179.4(12)
_computing_cell_refinement 'SAINT V7.68A'
_computing_data_collection 'APEX2 v2011.2'
_computing_data_reduction 'SAINT V7.68A'
_computing_molecular_graphics 'shelXle v0.477'
_computing_structure_refinement 'SHELXL-97 (Sheldrick, 2008)'
_computing_structure_solution 'SHELXS-97 (Sheldrick, 2008)'
_diffrn_ambient_temperature 100(2)
_diffrn_measured_fraction_theta_full 0.982
_diffrn_measured_fraction_theta_max 0.982
_diffrn_measurement_device_type 'Bruker Smart Apex II Quazar'
_diffrn_measurement_method 'omega scans'
_diffrn_radiation_monochromator mirror
_diffrn_radiation_source 'rotating anode'
_diffrn_radiation_type MoK\a
_diffrn_radiation_wavelength 0.71073
_diffrn_reflns_av_R_equivalents 0.0000
_diffrn_reflns_av_sigmaI/netI 0.0239
_diffrn_reflns_limit_h_max 12
_diffrn_reflns_limit_h_min -13
_diffrn_reflns_limit_k_max 16
_diffrn_reflns_limit_k_min -16
_diffrn_reflns_limit_l_max 21
_diffrn_reflns_limit_l_min 0
_diffrn_reflns_number 9181
_diffrn_reflns_theta_full 26.83
_diffrn_reflns_theta_max 26.83
_diffrn_reflns_theta_min 1.22
_exptl_absorpt_coefficient_mu 1.658
_exptl_absorpt_correction_T_max 0.745432
_exptl_absorpt_correction_T_min 0.654535
_exptl_absorpt_correction_type multi-scan
_exptl_absorpt_process_details TWINABS-2008/4
_exptl_crystal_colour orange
_exptl_crystal_density_diffrn 1.382
_exptl_crystal_description needle
_exptl_crystal_F_000 938
_exptl_crystal_size_max 0.1
_exptl_crystal_size_mid 0.05
_exptl_crystal_size_min 0.05
_refine_diff_density_max 0.357
_refine_diff_density_min -0.291
_refine_diff_density_rms 0.051
_refine_ls_extinction_method none
_refine_ls_goodness_of_fit_ref 1.045
_refine_ls_hydrogen_treatment constr
_refine_ls_matrix_type full
_refine_ls_number_parameters 517
_refine_ls_number_reflns 9181
_refine_ls_number_restraints 96
_refine_ls_restrained_S_all 1.039
_refine_ls_R_factor_all 0.0332
_refine_ls_R_factor_gt 0.0253
_refine_ls_shift/su_max 0.001
_refine_ls_shift/su_mean 0.000
_refine_ls_structure_factor_coef Fsqd
_refine_ls_weighting_details 'calc w=1/[\s^2^(Fo^2^)+(0.0247P)^2^+0.9303P] where P=(Fo^2^+2Fc^2^)/3'
_refine_ls_weighting_scheme calc
_refine_ls_wR_factor_gt 0.0550
_refine_ls_wR_factor_ref 0.0569
_reflns_number_gt 7897
_reflns_number_total 9181
_reflns_threshold_expression >2sigma(I)
_cod_data_source_file ja300563g_si_002.cif
_cod_data_source_block twin4_a
_cod_original_sg_symbol_Hall '-p 1'
_cod_original_formula_sum 'C43.50 H55 Cl4 Ge2 N3'
_cod_database_code 4117689

loop_
_symmetry_equiv_pos_as_xyz
'x, y, z'
'-x, -y, -z'

loop_
_atom_site_label
_atom_site_type_symbol
_atom_site_fract_x
_atom_site_fract_y
_atom_site_fract_z
_atom_site_U_iso_or_equiv
_atom_site_adp_type
_atom_site_occupancy
_atom_site_symmetry_multiplicity
_atom_site_calc_flag
_atom_site_refinement_flags
_atom_site_disorder_assembly
_atom_site_disorder_group
Ge1 Ge 0.905455(17) 0.591489(13) 0.309696(10) 0.01608(5) Uani 1 1 d . . .
Ge2 Ge 0.389955(19) 0.557060(15) 0.229204(11) 0.02243(5) Uani 1 1 d . . .
Cl1 Cl 0.71249(4) 0.59838(3) 0.35515(3) 0.02335(9) Uani 1 1 d . . .
Cl2 Cl 0.42387(4) 0.40981(4) 0.15862(3) 0.02694(10) Uani 1 1 d . . .
Cl3 Cl 0.17240(4) 0.54600(3) 0.16699(3) 0.02452(10) Uani 1 1 d . . .
Cl4 Cl 0.49081(5) 0.67973(4) 0.14878(3) 0.02868(10) Uani 1 1 d . . .
N1 N 0.81637(13) 0.55168(10) 0.19124(8) 0.0147(3) Uani 1 1 d . . .
N2 N 0.82915(13) 0.41355(10) 0.29433(8) 0.0150(3) Uani 1 1 d . . .
N3 N 0.90106(13) 0.74593(10) 0.25563(8) 0.0155(3) Uani 1 1 d . . .
C1 C 0.80586(16) 0.62825(13) 0.14237(9) 0.0150(3) Uani 1 1 d . . .
C2 C 0.74983(16) 0.60316(13) 0.06234(10) 0.0177(3) Uani 1 1 d . . .
H2 H 0.7420 0.6577 0.0285 0.021 Uiso 1 1 calc R . .
C3 C 0.70546(17) 0.49767(13) 0.03251(10) 0.0187(3) Uani 1 1 d . . .
H3 H 0.6658 0.4788 -0.0220 0.022 Uiso 1 1 calc R . .
C4 C 0.71948(16) 0.42001(13) 0.08286(10) 0.0181(3) Uani 1 1 d . . .
H4 H 0.6913 0.3473 0.0629 0.022 Uiso 1 1 calc R . .
C5 C 0.77473(16) 0.44872(13) 0.16234(9) 0.0157(3) Uani 1 1 d . . .
C6 C 0.79018(16) 0.37225(13) 0.22214(10) 0.0161(3) Uani 1 1 d . . .
C7 C 0.7609(2) 0.25667(13) 0.19449(10) 0.0250(4) Uani 1 1 d . . .
H7A H 0.7838 0.2174 0.2398 0.038 Uiso 1 1 calc R . .
H7B H 0.8147 0.2460 0.1522 0.038 Uiso 1 1 calc R . .
H7C H 0.6652 0.2309 0.1734 0.038 Uiso 1 1 calc R . .
C8 C 0.86049(16) 0.73821(13) 0.18030(10) 0.0161(3) Uani 1 1 d . . .
C9 C 0.86691(19) 0.82858(13) 0.12957(10) 0.0222(4) Uani 1 1 d . . .
H9A H 0.9126 0.8950 0.1623 0.033 Uiso 1 1 calc R . .
H9B H 0.7755 0.8320 0.1078 0.033 Uiso 1 1 calc R . .
H9C H 0.9168 0.8181 0.0853 0.033 Uiso 1 1 calc R . .
C10 C 0.84560(16) 0.35038(12) 0.36026(9) 0.0158(3) Uani 1 1 d . . .
C11 C 0.73158(17) 0.29715(13) 0.39167(10) 0.0177(3) Uani 1 1 d . . .
C12 C 0.75364(17) 0.23789(13) 0.45598(10) 0.0202(4) Uani 1 1 d . . .
H12 H 0.6786 0.1991 0.4774 0.024 Uiso 1 1 calc R . .
C13 C 0.88116(18) 0.23407(14) 0.48921(10) 0.0210(4) Uani 1 1 d . . .
H13 H 0.8932 0.1933 0.5331 0.025 Uiso 1 1 calc R . .
C14 C 0.99175(17) 0.28971(13) 0.45860(10) 0.0188(3) Uani 1 1 d . . .
H14 H 1.0795 0.2878 0.4824 0.023 Uiso 1 1 calc R . .
C15 C 0.97620(17) 0.34860(13) 0.39319(9) 0.0163(3) Uani 1 1 d . . .
C16 C 1.09907(16) 0.40273(13) 0.35773(10) 0.0176(3) Uani 1 1 d . . .
H16 H 1.0692 0.4468 0.3159 0.021 Uiso 1 1 calc R . .
C17 C 1.15657(18) 0.31894(15) 0.31610(11) 0.0253(4) Uani 1 1 d . . .
H17A H 1.0869 0.2747 0.2751 0.038 Uiso 1 1 calc R . .
H17B H 1.1867 0.2744 0.3558 0.038 Uiso 1 1 calc R . .
H17C H 1.2329 0.3541 0.2907 0.038 Uiso 1 1 calc R . .
C18 C 1.20400(18) 0.47667(14) 0.42070(11) 0.0254(4) Uani 1 1 d . . .
H18A H 1.2364 0.4353 0.4621 0.038 Uiso 1 1 calc R . .
H18B H 1.1635 0.5294 0.4454 0.038 Uiso 1 1 calc R . .
H18C H 1.2795 0.5128 0.3951 0.038 Uiso 1 1 calc R . .
C19 C 0.58900(17) 0.30317(14) 0.36036(10) 0.0205(4) Uani 1 1 d . . .
H19 H 0.5933 0.3495 0.3152 0.025 Uiso 1 1 calc R . .
C20 C 0.52678(19) 0.35335(16) 0.42582(12) 0.0292(4) Uani 1 1 d . . .
H20A H 0.5851 0.4229 0.4466 0.044 Uiso 1 1 calc R . .
H20B H 0.5174 0.3074 0.4696 0.044 Uiso 1 1 calc R . .
H20C H 0.4381 0.3619 0.4032 0.044 Uiso 1 1 calc R . .
C21 C 0.49944(19) 0.19363(15) 0.32776(12) 0.0303(4) Uani 1 1 d . . .
H21A H 0.4911 0.1475 0.3714 0.045 Uiso 1 1 calc R . .
H21B H 0.5399 0.1623 0.2857 0.045 Uiso 1 1 calc R . .
H21C H 0.4102 0.2011 0.3053 0.045 Uiso 1 1 calc R . .
C22 C 0.96525(16) 0.84649(12) 0.30116(9) 0.0161(3) Uani 1 1 d . . .
C23 C 1.10580(17) 0.87909(13) 0.31117(9) 0.0170(3) Uani 1 1 d . . .
C24 C 1.16619(18) 0.97377(13) 0.35900(10) 0.0210(4) Uani 1 1 d . . .
H24 H 1.2613 0.9983 0.3666 0.025 Uiso 1 1 calc R . .
C25 C 1.09094(18) 1.03247(14) 0.39551(10) 0.0229(4) Uani 1 1 d . . .
H25 H 1.1343 1.0963 0.4282 0.027 Uiso 1 1 calc R . .
C26 C 0.95269(18) 0.99837(14) 0.38452(11) 0.0233(4) Uani 1 1 d . . .
H26 H 0.9017 1.0396 0.4096 0.028 Uiso 1 1 calc R . .
C27 C 0.88630(17) 0.90478(13) 0.33743(10) 0.0192(3) Uani 1 1 d . . .
C28 C 1.19337(17) 0.81817(14) 0.27166(10) 0.0194(4) Uani 1 1 d . . .
H28 H 1.1330 0.7547 0.2385 0.023 Uiso 1 1 calc R . .
C29 C 1.2743(2) 0.88642(16) 0.21580(11) 0.0291(4) Uani 1 1 d . . .
H29A H 1.3355 0.9486 0.2473 0.044 Uiso 1 1 calc R . .
H29B H 1.2127 0.9097 0.1756 0.044 Uiso 1 1 calc R . .
H29C H 1.3265 0.8447 0.1887 0.044 Uiso 1 1 calc R . .
C30 C 1.28694(19) 0.77931(15) 0.33386(11) 0.0265(4) Uani 1 1 d . . .
H30A H 1.2335 0.7274 0.3638 0.040 Uiso 1 1 calc R . .
H30B H 1.3400 0.8395 0.3710 0.040 Uiso 1 1 calc R . .
H30C H 1.3474 0.7460 0.3067 0.040 Uiso 1 1 calc R . .
C31 C 0.73382(18) 0.87296(15) 0.32548(11) 0.0244(4) Uani 1 1 d . . .
H31 H 0.7039 0.8031 0.2921 0.029 Uiso 1 1 calc R . .
C32 C 0.6763(2) 0.95481(17) 0.27981(13) 0.0355(5) Uani 1 1 d . . .
H32A H 0.7134 0.9632 0.2293 0.053 Uiso 1 1 calc R . .
H32B H 0.7006 1.0231 0.3127 0.053 Uiso 1 1 calc R . .
H32C H 0.5781 0.9304 0.2682 0.053 Uiso 1 1 calc R . .
C33 C 0.67959(19) 0.85998(16) 0.40530(12) 0.0317(4) Uani 1 1 d . . .
H33A H 0.7023 0.9288 0.4375 0.048 Uiso 1 1 calc R . .
H33B H 0.7200 0.8097 0.4346 0.048 Uiso 1 1 calc R . .
H33C H 0.5817 0.8332 0.3951 0.048 Uiso 1 1 calc R . .
C34 C 0.03627(18) 0.16438(14) 0.09181(10) 0.0230(4) Uani 1 1 d D . .
C35 C -0.07964(19) 0.09860(14) 0.04840(10) 0.0249(4) Uani 1 1 d D . .
H35 H -0.1001 0.0248 0.0546 0.030 Uiso 1 1 calc R . .
C36 C -0.16566(18) 0.13892(15) -0.00366(10) 0.0250(4) Uani 1 1 d D . .
H36 H -0.2453 0.0929 -0.0322 0.030 Uiso 1 1 calc R . .
C37 C -0.13648(18) 0.24625(14) -0.01455(10) 0.0243(4) Uani 1 1 d D . .
H37 H -0.1943 0.2736 -0.0514 0.029 Uiso 1 1 calc R . .
C38 C -0.02238(18) 0.31262(14) 0.02894(11) 0.0248(4) Uani 1 1 d D . .
H38 H -0.0024 0.3864 0.0226 0.030 Uiso 1 1 calc R . .
C39 C 0.06322(18) 0.27237(14) 0.08179(11) 0.0235(4) Uani 1 1 d D . .
H39 H 0.1412 0.3190 0.1115 0.028 Uiso 1 1 calc R . .
C40 C 0.1302(2) 0.11930(17) 0.14787(12) 0.0376(5) Uani 1 1 d D . .
H40A H 0.0844 0.0912 0.1921 0.056 Uiso 1 1 calc R . .
H40B H 0.2103 0.1753 0.1695 0.056 Uiso 1 1 calc R . .
H40C H 0.1570 0.0621 0.1184 0.056 Uiso 1 1 calc R . .
C41' C 0.4231(4) 0.1766(3) 0.0424(2) 0.0283(8) Uani 0.50 1 d PDU A -1
H41A H 0.4581 0.2337 0.0100 0.043 Uiso 0.50 1 calc PR A -1
H41B H 0.4569 0.1991 0.0993 0.043 Uiso 0.50 1 calc PR A -1
H41C H 0.3246 0.1607 0.0341 0.043 Uiso 0.50 1 calc PR A -1
C42' C 0.4686(12) 0.0787(7) 0.0176(6) 0.0217(15) Uani 0.50 1 d PDU A -1
C43' C 0.5049(14) 0.0130(8) 0.0751(5) 0.0235(18) Uani 0.50 1 d PDU A -1
H43' H 0.5056 0.0322 0.1305 0.028 Uiso 0.50 1 calc PR A -1
C44' C 0.5395(16) -0.0795(9) 0.0514(7) 0.0271(18) Uani 0.50 1 d PDU A -1
H44' H 0.5615 -0.1242 0.0908 0.033 Uiso 0.50 1 calc PR A -1
C45' C 0.5427(13) -0.1081(7) -0.0284(6) 0.0256(17) Uani 0.50 1 d PDU A -1
H45' H 0.5673 -0.1716 -0.0442 0.031 Uiso 0.50 1 calc PR A -1
C46' C 0.5092(17) -0.0423(9) -0.0849(7) 0.0271(18) Uani 0.50 1 d PDU A -1
H46' H 0.5114 -0.0609 -0.1400 0.032 Uiso 0.50 1 calc PR A -1
C47' C 0.4729(13) 0.0495(8) -0.0628(6) 0.0224(18) Uani 0.50 1 d PDU A -1
H47' H 0.4504 0.0934 -0.1026 0.027 Uiso 0.50 1 calc PR A -1

loop_
_atom_site_aniso_label
_atom_site_aniso_U_11
_atom_site_aniso_U_22
_atom_site_aniso_U_33
_atom_site_aniso_U_23
_atom_site_aniso_U_13
_atom_site_aniso_U_12
Ge1 0.01701(9) 0.01577(9) 0.01402(9) 0.00124(7) -0.00183(7) 0.00329(7)
Ge2 0.02085(10) 0.02840(11) 0.01720(10) 0.00238(8) 0.00271(7) 0.00419(8)
Cl1 0.0260(2) 0.0240(2) 0.0225(2) 0.00420(17) 0.00792(17) 0.00806(18)
Cl2 0.0222(2) 0.0299(2) 0.0308(2) 0.00524(19) 0.00548(18) 0.00907(18)
Cl3 0.0206(2) 0.0233(2) 0.0291(2) 0.00136(18) 0.00284(17) 0.00482(17)
Cl4 0.0257(2) 0.0269(2) 0.0311(2) 0.00328(19) 0.00748(19) -0.00050(18)
N1 0.0120(7) 0.0179(7) 0.0140(7) 0.0021(5) 0.0017(5) 0.0030(5)
N2 0.0124(7) 0.0171(7) 0.0152(7) 0.0029(5) 0.0014(5) 0.0028(5)
N3 0.0143(7) 0.0145(7) 0.0167(7) 0.0004(5) -0.0001(5) 0.0034(5)
C1 0.0127(8) 0.0172(8) 0.0157(8) 0.0031(6) 0.0035(6) 0.0035(6)
C2 0.0177(8) 0.0211(9) 0.0153(8) 0.0040(7) 0.0029(6) 0.0057(7)
C3 0.0174(8) 0.0250(9) 0.0129(8) 0.0006(7) 0.0008(6) 0.0049(7)
C4 0.0165(8) 0.0178(8) 0.0182(8) -0.0007(7) 0.0033(7) 0.0008(7)
C5 0.0132(8) 0.0169(8) 0.0165(8) 0.0013(6) 0.0031(6) 0.0021(6)
C6 0.0133(8) 0.0170(8) 0.0172(8) 0.0021(6) 0.0028(6) 0.0017(6)
C7 0.0367(11) 0.0170(9) 0.0185(9) 0.0013(7) 0.0018(8) 0.0021(8)
C8 0.0129(8) 0.0175(8) 0.0183(8) 0.0020(6) 0.0016(6) 0.0048(6)
C9 0.0278(10) 0.0186(9) 0.0192(9) 0.0049(7) 0.0002(7) 0.0047(7)
C10 0.0201(8) 0.0133(8) 0.0129(8) 0.0000(6) 0.0010(6) 0.0030(6)
C11 0.0189(8) 0.0160(8) 0.0174(8) -0.0009(6) 0.0023(7) 0.0032(7)
C12 0.0220(9) 0.0181(9) 0.0189(8) 0.0022(7) 0.0052(7) 0.0003(7)
C13 0.0278(10) 0.0206(9) 0.0158(8) 0.0043(7) 0.0036(7) 0.0074(7)
C14 0.0201(9) 0.0200(9) 0.0174(8) 0.0019(7) 0.0015(7) 0.0077(7)
C15 0.0192(8) 0.0145(8) 0.0151(8) -0.0003(6) 0.0027(6) 0.0041(6)
C16 0.0159(8) 0.0185(9) 0.0185(8) 0.0045(7) 0.0019(6) 0.0041(7)
C17 0.0228(9) 0.0281(10) 0.0263(10) 0.0019(8) 0.0088(8) 0.0060(8)
C18 0.0222(9) 0.0247(10) 0.0262(10) 0.0019(8) 0.0035(7) -0.0004(7)
C19 0.0166(8) 0.0218(9) 0.0214(9) 0.0035(7) 0.0017(7) 0.0012(7)
C20 0.0205(9) 0.0345(11) 0.0324(10) 0.0009(8) 0.0047(8) 0.0061(8)
C21 0.0210(10) 0.0287(11) 0.0357(11) 0.0003(8) -0.0014(8) -0.0010(8)
C22 0.0205(9) 0.0130(8) 0.0132(8) 0.0021(6) -0.0021(6) 0.0033(6)
C23 0.0197(8) 0.0169(8) 0.0144(8) 0.0052(6) 0.0017(6) 0.0037(7)
C24 0.0194(9) 0.0188(9) 0.0216(9) 0.0039(7) -0.0003(7) -0.0003(7)
C25 0.0284(10) 0.0147(8) 0.0215(9) -0.0009(7) -0.0030(7) 0.0014(7)
C26 0.0251(9) 0.0205(9) 0.0249(9) -0.0009(7) 0.0004(7) 0.0096(7)
C27 0.0205(9) 0.0173(9) 0.0191(8) 0.0017(7) -0.0016(7) 0.0059(7)
C28 0.0170(8) 0.0213(9) 0.0187(8) 0.0004(7) 0.0023(7) 0.0025(7)
C29 0.0293(10) 0.0340(11) 0.0250(10) 0.0051(8) 0.0097(8) 0.0060(8)
C30 0.0263(10) 0.0329(11) 0.0236(9) 0.0029(8) 0.0049(8) 0.0133(8)
C31 0.0188(9) 0.0252(10) 0.0276(10) -0.0063(8) -0.0031(7) 0.0082(7)
C32 0.0311(11) 0.0380(12) 0.0381(11) -0.0015(9) -0.0072(9) 0.0179(9)
C33 0.0202(9) 0.0383(12) 0.0345(11) -0.0065(9) 0.0027(8) 0.0065(8)
C34 0.0257(10) 0.0257(10) 0.0187(9) 0.0000(7) 0.0040(7) 0.0089(8)
C35 0.0337(10) 0.0180(9) 0.0217(9) 0.0014(7) 0.0066(8) 0.0020(8)
C36 0.0220(9) 0.0280(10) 0.0211(9) -0.0032(7) 0.0030(7) -0.0006(8)
C37 0.0270(10) 0.0299(10) 0.0191(9) 0.0040(7) 0.0051(7) 0.0116(8)
C38 0.0296(10) 0.0188(9) 0.0275(10) 0.0041(7) 0.0107(8) 0.0047(8)
C39 0.0215(9) 0.0211(9) 0.0258(9) -0.0038(7) 0.0044(7) 0.0017(7)
C40 0.0476(13) 0.0364(12) 0.0305(11) -0.0044(9) -0.0065(9) 0.0225(10)
C41' 0.026(2) 0.030(2) 0.027(2) 0.0001(17) 0.0005(16) 0.0064(17)
C42' 0.016(3) 0.017(4) 0.029(4) -0.001(3) 0.003(2) 0.000(3)
C43' 0.019(3) 0.030(7) 0.019(3) 0.005(4) 0.000(3) 0.001(5)
C44' 0.022(3) 0.024(5) 0.034(4) 0.009(3) 0.002(3) 0.001(4)
C45' 0.023(3) 0.020(5) 0.031(3) -0.003(3) 0.001(2) 0.001(3)
C46' 0.023(4) 0.021(5) 0.031(3) -0.004(3) 0.004(2) -0.004(3)
C47' 0.023(4) 0.022(6) 0.018(3) 0.002(3) 0.000(2) -0.002(4)

loop_
_atom_type_symbol
_atom_type_description
_atom_type_scat_dispersion_real
_atom_type_scat_dispersion_imag
_atom_type_scat_source
C C 0.0033 0.0016 'International Tables Vol C Tables 4.2.6.8 and 6.1.1.4'
H H 0.0000 0.0000 'International Tables Vol C Tables 4.2.6.8 and 6.1.1.4'
N N 0.0061 0.0033 'International Tables Vol C Tables 4.2.6.8 and 6.1.1.4'
Cl Cl 0.1484 0.1585 'International Tables Vol C Tables 4.2.6.8 and 6.1.1.4'
Ge Ge 0.1547 1.8001 'International Tables Vol C Tables 4.2.6.8 and 6.1.1.4'

loop_
_geom_angle_atom_site_label_1
_geom_angle_atom_site_label_2
_geom_angle_atom_site_label_3
_geom_angle
N1 Ge1 Cl1 94.25(5)
N1 Ge1 N2 73.52(5)
Cl1 Ge1 N2 87.18(4)
N1 Ge1 N3 73.28(5)
Cl1 Ge1 N3 88.08(4)
N2 Ge1 N3 145.99(5)
Cl2 Ge2 Cl4 96.16(3)
Cl2 Ge2 Cl3 97.18(3)
Cl4 Ge2 Cl3 94.74(3)
C1 N1 C5 120.17(14)
C1 N1 Ge1 120.21(11)
C5 N1 Ge1 119.55(11)
C6 N2 C10 122.20(14)
C6 N2 Ge1 115.58(11)
C10 N2 Ge1 121.38(10)
C8 N3 C22 122.30(14)
C8 N3 Ge1 116.03(11)
C22 N3 Ge1 120.59(10)
N1 C1 C2 121.06(15)
N1 C1 C8 115.07(14)
C2 C1 C8 123.86(15)
C3 C2 C1 119.07(15)
C4 C3 C2 119.25(15)
C5 C4 C3 119.65(16)
N1 C5 C4 120.78(15)
N1 C5 C6 115.01(14)
C4 C5 C6 124.20(15)
N2 C6 C5 114.96(14)
N2 C6 C7 125.88(15)
C5 C6 C7 119.16(14)
N3 C8 C1 114.93(14)
N3 C8 C9 125.69(15)
C1 C8 C9 119.37(14)
C15 C10 C11 122.36(15)
C15 C10 N2 118.12(14)
C11 C10 N2 119.45(15)
C12 C11 C10 116.96(16)
C12 C11 C19 119.51(15)
C10 C11 C19 123.51(15)
C13 C12 C11 121.86(16)
C12 C13 C14 119.94(16)
C13 C14 C15 120.95(16)
C14 C15 C10 117.89(15)
C14 C15 C16 119.53(15)
C10 C15 C16 122.49(15)
C15 C16 C18 111.87(14)
C15 C16 C17 109.54(14)
C18 C16 C17 112.09(14)
C11 C19 C20 110.81(14)
C11 C19 C21 111.76(15)
C20 C19 C21 110.09(15)
C23 C22 C27 122.40(15)
C23 C22 N3 118.20(14)
C27 C22 N3 119.30(15)
C24 C23 C22 117.25(15)
C24 C23 C28 119.35(15)
C22 C23 C28 123.40(15)
C25 C24 C23 121.52(17)
C24 C25 C26 119.91(16)
C25 C26 C27 121.40(16)
C26 C27 C22 117.52(16)
C26 C27 C31 119.04(15)
C22 C27 C31 123.41(15)
C23 C28 C30 111.51(14)
C23 C28 C29 110.60(14)
C30 C28 C29 110.46(15)
C27 C31 C33 111.68(15)
C27 C31 C32 110.14(16)
C33 C31 C32 110.54(16)
C35 C34 C39 118.21(17)
C35 C34 C40 120.50(17)
C39 C34 C40 121.29(17)
C36 C35 C34 120.95(17)
C35 C36 C37 120.43(17)
C38 C37 C36 119.14(17)
C37 C38 C39 120.43(17)
C38 C39 C34 120.82(16)
C47' C42' C43' 118.2(5)
C47' C42' C41' 121.2(6)
C43' C42' C41' 120.6(6)
C44' C43' C42' 120.2(7)
C45' C44' C43' 121.2(8)
C44' C45' C46' 118.6(6)
C47' C46' C45' 121.2(8)
C46' C47' C42' 120.7(7)

loop_
_geom_bond_atom_site_label_1
_geom_bond_atom_site_label_2
_geom_bond_distance
Ge1 N1 2.0712(15)
Ge1 Cl1 2.2434(8)
Ge1 N2 2.2548(15)
Ge1 N3 2.2669(14)
Ge2 Cl2 2.3101(7)
Ge2 Cl4 2.3128(8)
Ge2 Cl3 2.3246(8)
N1 C1 1.348(2)
N1 C5 1.348(2)
N2 C6 1.275(2)
N2 C10 1.440(2)
N3 C8 1.277(2)
N3 C22 1.444(2)
C1 C2 1.387(2)
C1 C8 1.482(2)
C2 C3 1.383(2)
C3 C4 1.382(2)
C4 C5 1.381(2)
C5 C6 1.481(2)
C6 C7 1.496(2)
C8 C9 1.492(2)
C10 C15 1.398(2)
C10 C11 1.407(2)
C11 C12 1.396(2)
C11 C19 1.521(2)
C12 C13 1.377(2)
C13 C14 1.384(2)
C14 C15 1.397(2)
C15 C16 1.517(2)
C16 C18 1.525(2)
C16 C17 1.530(2)
C19 C20 1.530(3)
C19 C21 1.535(2)
C22 C23 1.401(2)
C22 C27 1.403(2)
C23 C24 1.397(2)
C23 C28 1.519(2)
C24 C25 1.379(3)
C25 C26 1.379(3)
C26 C27 1.392(2)
C27 C31 1.517(2)
C28 C30 1.525(2)
C28 C29 1.531(2)
C31 C33 1.528(3)
C31 C32 1.536(3)
C34 C35 1.389(3)
C34 C39 1.394(2)
C34 C40 1.510(3)
C35 C36 1.382(3)
C36 C37 1.389(3)
C37 C38 1.380(3)
C38 C39 1.387(3)
C41' C42' 1.510(6)
C42' C47' 1.393(9)
C42' C43' 1.405(9)
C43' C44' 1.382(7)
C44' C45' 1.380(9)
C45' C46' 1.386(9)
C46' C47' 1.375(7)

loop_
_geom_torsion_atom_site_label_1
_geom_torsion_atom_site_label_2
_geom_torsion_atom_site_label_3
_geom_torsion_atom_site_label_4
_geom_torsion
Cl1 Ge1 N1 C1 89.98(12)
N2 Ge1 N1 C1 175.77(13)
N3 Ge1 N1 C1 3.27(11)
Cl1 Ge1 N1 C5 -93.14(11)
N2 Ge1 N1 C5 -7.34(11)
N3 Ge1 N1 C5 -179.85(12)
N1 Ge1 N2 C6 10.83(11)
Cl1 Ge1 N2 C6 106.11(12)
N3 Ge1 N2 C6 23.74(16)
N1 Ge1 N2 C10 -179.47(13)
Cl1 Ge1 N2 C10 -84.19(11)
N3 Ge1 N2 C10 -166.57(10)
N1 Ge1 N3 C8 -6.14(11)
Cl1 Ge1 N3 C8 -101.16(12)
N2 Ge1 N3 C8 -19.06(17)
N1 Ge1 N3 C22 -174.49(13)
Cl1 Ge1 N3 C22 90.49(12)
N2 Ge1 N3 C22 172.59(10)
C5 N1 C1 C2 1.4(2)
Ge1 N1 C1 C2 178.24(12)
C5 N1 C1 C8 -177.42(13)
Ge1 N1 C1 C8 -0.56(18)
N1 C1 C2 C3 -0.6(2)
C8 C1 C2 C3 178.08(15)
C1 C2 C3 C4 -0.8(2)
C2 C3 C4 C5 1.4(2)
C1 N1 C5 C4 -0.7(2)
Ge1 N1 C5 C4 -177.63(12)
C1 N1 C5 C6 -179.34(14)
Ge1 N1 C5 C6 3.78(18)
C3 C4 C5 N1 -0.6(2)
C3 C4 C5 C6 177.81(15)
C10 N2 C6 C5 178.19(14)
Ge1 N2 C6 C5 -12.20(18)
C10 N2 C6 C7 -2.2(3)
Ge1 N2 C6 C7 167.38(13)
N1 C5 C6 N2 6.2(2)
C4 C5 C6 N2 -172.38(15)
N1 C5 C6 C7 -173.45(14)
C4 C5 C6 C7 8.0(2)
C22 N3 C8 C1 175.83(14)
Ge1 N3 C8 C1 7.69(18)
C22 N3 C8 C9 -2.8(3)
Ge1 N3 C8 C9 -170.90(13)
N1 C1 C8 N3 -5.0(2)
C2 C1 C8 N3 176.23(15)
N1 C1 C8 C9 173.68(14)
C2 C1 C8 C9 -5.1(2)
C6 N2 C10 C15 104.81(18)
Ge1 N2 C10 C15 -64.20(17)
C6 N2 C10 C11 -78.2(2)
Ge1 N2 C10 C11 112.78(14)
C15 C10 C11 C12 -2.6(2)
N2 C10 C11 C12 -179.44(14)
C15 C10 C11 C19 176.13(15)
N2 C10 C11 C19 -0.7(2)
C10 C11 C12 C13 2.1(2)
C19 C11 C12 C13 -176.72(15)
C11 C12 C13 C14 -0.2(3)
C12 C13 C14 C15 -1.2(3)
C13 C14 C15 C10 0.7(2)
C13 C14 C15 C16 -176.00(15)
C11 C10 C15 C14 1.3(2)
N2 C10 C15 C14 178.18(14)
C11 C10 C15 C16 177.83(15)
N2 C10 C15 C16 -5.3(2)
C14 C15 C16 C18 -55.9(2)
C10 C15 C16 C18 127.65(17)
C14 C15 C16 C17 69.07(19)
C10 C15 C16 C17 -107.42(18)
C12 C11 C19 C20 61.1(2)
C10 C11 C19 C20 -117.63(18)
C12 C11 C19 C21 -62.1(2)
C10 C11 C19 C21 119.18(18)
C8 N3 C22 C23 -92.59(19)
Ge1 N3 C22 C23 75.02(17)
C8 N3 C22 C27 91.0(2)
Ge1 N3 C22 C27 -101.34(15)
C27 C22 C23 C24 -0.4(2)
N3 C22 C23 C24 -176.63(14)
C27 C22 C23 C28 -179.16(15)
N3 C22 C23 C28 4.6(2)
C22 C23 C24 C25 0.5(2)
C28 C23 C24 C25 179.37(16)
C23 C24 C25 C26 -0.6(3)
C24 C25 C26 C27 0.4(3)
C25 C26 C27 C22 -0.3(3)
C25 C26 C27 C31 -178.18(16)
C23 C22 C27 C26 0.3(2)
N3 C22 C27 C26 176.47(14)
C23 C22 C27 C31 178.06(16)
N3 C22 C27 C31 -5.7(2)
C24 C23 C28 C30 63.5(2)
C22 C23 C28 C30 -117.70(18)
C24 C23 C28 C29 -59.8(2)
C22 C23 C28 C29 118.96(18)
C26 C27 C31 C33 -59.1(2)
C22 C27 C31 C33 123.13(18)
C26 C27 C31 C32 64.1(2)
C22 C27 C31 C32 -113.65(19)
C39 C34 C35 C36 0.3(3)
C40 C34 C35 C36 -179.37(17)
C34 C35 C36 C37 1.1(3)
C35 C36 C37 C38 -1.8(3)
C36 C37 C38 C39 1.1(3)
C37 C38 C39 C34 0.3(3)
C35 C34 C39 C38 -1.0(3)
C40 C34 C39 C38 178.70(17)
C47' C42' C43' C44' -1.9(15)
C41' C42' C43' C44' 176.5(10)
C42' C43' C44' C45' 1.6(17)
C43' C44' C45' C46' -0.5(19)
C44' C45' C46' C47' -0.3(19)
C45' C46' C47' C42' 0.0(18)
C43' C42' C47' C46' 1.2(16)
C41' C42' C47' C46' -177.3(10)
